data_2006471
loop_
_publ_author_name
'Anne-Marie Lebuis'
'Dharamdat Christendat'
'Denis F. R. Gilson'
'Ian S. Butler'

_publ_section_title
;
 Pentacarbonyl(triphenylsilyl)manganese(I)
;
_journal_issue 9
_journal_name_full 'Acta Crystallographica Section C'
_journal_page_first 1206
_journal_page_last 1208
_journal_paper_doi 10.1107/S0108270197005192
_journal_volume 53
_journal_year 1997
_chemical_formula_iupac '[Mn (C18 H15 Si)(C O)5]'
_chemical_formula_moiety 'C23 H15 Mn O5 Si'
_chemical_formula_structural 'C23 H15 Mn O5 Si'
_chemical_formula_sum 'C23 H15 Mn O5 Si'
_chemical_formula_weight 454.36
_chemical_name_common Triphenylsilyl(pentacarbonyl)manganese(I)
_chemical_name_systematic
;
 ?
;
_space_group_IT_number 2
_symmetry_cell_setting triclinic
_symmetry_space_group_name_Hall '-P 1'
_symmetry_space_group_name_H-M 'P -1'
_audit_creation_method SHELXL
_cell_angle_alpha 104.95(2)
_cell_angle_beta 98.20(2)
_cell_angle_gamma 91.10(2)
_cell_formula_units_Z 4
_cell_length_a 11.380(2)
_cell_length_b 11.541(2)
_cell_length_c 17.111(3)
_cell_measurement_reflns_used 24
_cell_measurement_temperature 295(2)
_cell_measurement_theta_max 17
_cell_measurement_theta_min 14
_cell_volume 2145.3(7)
_computing_cell_refinement 'MSC/AFC Diffractometer Control Software'
_computing_data_collection
;MSC/AFC Diffractometer Control Software (Molecular Structure Corporation,
 1985)
;
_computing_data_reduction
;
modified versions of NRC-2 AND NRC-2A (Ahmed, Hall, Pippy & Huber, 1966)
;
_computing_molecular_graphics 'ORTEPII in NRCVAX94 (Johnson, 1976) and PLATON96 (Spek, 1990)'
_computing_publication_material 'SHELXL93 and NRCVAX94'
_computing_structure_refinement 'SHELXL93 (Sheldrick, 1993)'
_computing_structure_solution 'SHELXS86 (Sheldrick, 1985)'
_diffrn_ambient_temperature 295(2)
_diffrn_measurement_device 'Rigaku AFC6S'
_diffrn_measurement_method '\w/2\q scans'
_diffrn_radiation_monochromator graphite
_diffrn_radiation_source 'normal-focus sealed tube'
_diffrn_radiation_type MoK\a
_diffrn_radiation_wavelength 0.7107
_diffrn_reflns_av_R_equivalents 0.0710
_diffrn_reflns_av_sigmaI/netI 0.1420
_diffrn_reflns_limit_h_max 13
_diffrn_reflns_limit_h_min -13
_diffrn_reflns_limit_k_max 13
_diffrn_reflns_limit_k_min -13
_diffrn_reflns_limit_l_max 19
_diffrn_reflns_limit_l_min -20
_diffrn_reflns_number 15186
_diffrn_reflns_theta_max 25.0
_diffrn_reflns_theta_min 2.03
_diffrn_standards_decay_% 1.2
_diffrn_standards_interval_count 200
_diffrn_standards_number 3
_exptl_absorpt_coefficient_mu 0.702
_exptl_absorpt_correction_T_max .932
_exptl_absorpt_correction_T_min .804
_exptl_absorpt_correction_type '\y scan (NRCVAX; Gabe, LePage, Charland, Lee & White, 1989)'
_exptl_crystal_colour colourless
_exptl_crystal_density_diffrn 1.407
_exptl_crystal_density_method 'not measured'
_exptl_crystal_description plate
_exptl_crystal_F_000 928
_exptl_crystal_size_max 0.45
_exptl_crystal_size_mid 0.36
_exptl_crystal_size_min 0.10
_refine_diff_density_max 0.36
_refine_diff_density_min -0.30
_refine_ls_extinction_coef 0.0009(2)
_refine_ls_extinction_method 'SHELXL93 (Sheldrick, 1993)'
_refine_ls_goodness_of_fit_all 0.918
_refine_ls_goodness_of_fit_obs 1.054
_refine_ls_hydrogen_treatment 'H atoms riding, C-H = 0.93 \%A'
_refine_ls_matrix_type full
_refine_ls_number_parameters 542
_refine_ls_number_reflns 7558
_refine_ls_number_restraints 0
_refine_ls_restrained_S_all 0.918
_refine_ls_restrained_S_obs 1.054
_refine_ls_R_factor_all 0.1542
_refine_ls_R_factor_obs .0690
_refine_ls_shift/esd_max 0.008
_refine_ls_shift/esd_mean 0.000
_refine_ls_structure_factor_coef Fsqd
_refine_ls_weighting_details 'w = 1/[\s^2^(Fo^2^)]'
_refine_ls_weighting_scheme calc
_refine_ls_wR_factor_all 0.1078
_refine_ls_wR_factor_obs .0863
_reflns_number_observed 3921
_reflns_number_total 7558
_reflns_observed_criterion >2sigma(I)
_cod_data_source_file fg1256.cif
_cod_data_source_block butl29
_cod_original_cell_volume 2145.4(6)
_cod_database_code 2006471

loop_
_symmetry_equiv_pos_as_xyz
'x, y, z'
'-x, -y, -z'

loop_
_atom_site_aniso_label
_atom_site_aniso_U_11
_atom_site_aniso_U_22
_atom_site_aniso_U_33
_atom_site_aniso_U_12
_atom_site_aniso_U_13
_atom_site_aniso_U_23
Mn1 .0407(5) .0393(5) .0432(6) .0051(4) .0090(4) .0135(4)
Si1 .0385(9) .0330(9) .0331(9) .0002(7) .0024(7) .0059(7)
O1 .093(4) .056(3) .112(4) .026(3) .051(3) .039(3)
O2 .069(3) .099(4) .057(3) -.013(3) -.007(2) -.007(3)
O3 .062(3) .049(3) .095(3) .009(2) .011(2) .036(3)
O4 .075(4) .110(4) .091(4) .015(3) -.031(3) .029(3)
O5 .071(3) .075(3) .072(3) .009(2) .035(3) .018(3)
C1 .056(4) .059(4) .064(4) .017(3) .027(3) .020(4)
C2 .053(4) .053(4) .042(4) .001(3) .013(3) .003(3)
C3 .040(3) .050(4) .042(4) .000(3) .005(3) .009(3)
C4 .054(4) .061(4) .067(5) .016(3) .006(4) .020(4)
C5 .048(4) .051(4) .061(4) .005(3) .011(3) .018(3)
C11 .036(3) .037(3) .038(3) .003(3) .005(3) -.001(3)
C12 .045(4) .050(4) .078(5) .000(3) .003(3) .018(3)
C13 .046(5) .062(5) .131(7) -.010(4) .010(4) .011(5)
C14 .045(5) .086(6) .100(6) .014(4) -.017(4) -.010(5)
C15 .063(5) .079(5) .061(5) .023(4) -.008(4) .006(4)
C16 .048(4) .066(4) .041(4) .014(3) .002(3) .013(3)
C21 .036(3) .034(3) .042(3) .002(2) .003(3) .009(3)
C22 .053(4) .051(4) .036(3) -.004(3) .003(3) .008(3)
C23 .067(4) .046(4) .075(5) -.005(3) .010(4) .026(4)
C24 .084(5) .065(5) .072(5) .007(4) .003(4) .034(4)
C25 .103(6) .081(5) .036(4) .015(4) .000(4) .022(4)
C26 .065(4) .046(4) .052(4) -.002(3) -.006(3) .013(3)
C31 .052(4) .043(4) .035(3) .000(3) .004(3) .015(3)
C32 .064(5) .047(4) .086(5) -.006(3) .011(4) -.009(4)
C33 .094(6) .067(5) .087(6) -.027(5) .005(5) -.008(4)
C34 .134(8) .040(4) .064(5) -.016(5) .007(5) -.001(4)
C35 .104(6) .051(5) .066(5) .030(4) .015(4) .004(4)
C36 .064(4) .051(4) .047(4) .009(3) .003(3) .006(3)
Mn2 .0375(5) .0481(6) .0511(6) .0008(4) .0004(4) .0201(5)
Si2 .0392(9) .0381(9) .0351(9) .0056(7) .0022(7) .0074(8)
O6 .064(3) .056(3) .076(3) -.002(2) .010(2) .029(3)
O7 .115(4) .149(5) .088(4) .025(4) .055(3) .054(4)
O8 .081(3) .057(3) .150(5) -.016(3) -.029(3) .049(3)
O9 .079(4) .114(4) .060(3) .003(3) .021(3) -.012(3)
O10 .054(3) .081(3) .098(4) -.004(3) -.025(3) .029(3)
C6 .040(3) .064(4) .039(4) .000(3) .002(3) .015(3)
C7 .051(4) .080(5) .075(5) .013(4) .009(4) .039(4)
C8 .041(4) .062(5) .085(5) -.009(3) -.015(3) .027(4)
C9 .049(4) .058(4) .061(5) -.001(3) -.002(3) .008(4)
C10 .044(4) .050(4) .075(5) .003(3) .004(3) .021(4)
C41 .037(3) .042(3) .035(3) -.002(3) -.005(3) .000(3)
C42 .045(4) .061(4) .059(4) -.004(3) .009(3) .010(3)
C43 .066(5) .079(5) .058(5) -.015(4) .007(4) .011(4)
C44 .077(6) .082(6) .092(6) -.017(5) .040(5) -.014(5)
C45 .067(5) .084(6) .142(8) .027(5) .042(5) .011(6)
C46 .054(4) .072(5) .082(5) .014(4) .018(4) .023(4)
C51 .061(4) .039(3) .037(3) .005(3) .016(3) .014(3)
C52 .075(5) .041(4) .059(4) -.010(3) .010(4) -.004(3)
C53 .121(7) .057(5) .058(5) -.032(5) .009(4) -.007(4)
C54 .175(9) .042(5) .058(5) .016(6) .029(6) .002(4)
C55 .142(8) .075(6) .064(5) .058(5) .037(5) .023(5)
C56 .094(5) .067(5) .047(4) .029(4) .015(4) .015(4)
C61 .043(3) .043(4) .040(4) .003(3) -.004(3) .012(3)
C62 .082(5) .045(4) .050(4) .011(3) .014(3) .016(3)
C63 .101(6) .078(5) .050(4) .019(4) .021(4) .030(4)
C64 .100(6) .079(6) .076(5) .019(4) .009(4) .057(5)
C65 .075(5) .056(4) .081(5) .017(4) .011(4) .023(4)
C66 .061(4) .053(4) .049(4) .010(3) .001(3) .014(3)

loop_
_atom_site_label
_atom_site_fract_x
_atom_site_fract_y
_atom_site_fract_z
_atom_site_U_iso_or_equiv
_atom_site_thermal_displace_type
_atom_site_calc_flag
_atom_site_refinement_flags
_atom_site_occupancy
_atom_site_disorder_group
_atom_site_type_symbol
Mn1 .08448(7) .81747(7) .35305(5) .0403(2) Uani d . 1 . Mn
Si1 .21406(13) .75672(12) .24405(9) .0357(4) Uani d . 1 . Si
O1 .0767(4) 1.0625(4) .3264(3) .0801(15) Uani d . 1 . O
O2 .3028(4) .9104(4) .4741(3) .0822(15) Uani d . 1 . O
O3 .1139(3) .5644(3) .3606(3) .0656(12) Uani d . 1 . O
O4 -.1250(4) .7524(4) .2221(3) .096(2) Uani d . 1 . O
O5 -.0768(4) .8694(4) .4782(3) .0705(13) Uani d . 1 . O
C1 .0812(5) .9682(6) .3357(4) .057(2) Uani d . 1 . C
C2 .2215(5) .8715(5) .4276(3) .051(2) Uani d . 1 . C
C3 .1034(4) .6602(5) .3573(3) .0445(15) Uani d . 1 . C
C4 -.0437(5) .7739(5) .2701(4) .060(2) Uani d . 1 . C
C5 -.0138(5) .8511(5) .4307(4) .052(2) Uani d . 1 . C
C11 .3753(4) .7656(4) .2920(3) .0389(13) Uani d . 1 . C
C12 .4629(5) .8346(5) .2733(4) .058(2) Uani d . 1 . C
H12 .4424(5) .8795(5) .2359(4) .070 Uiso calc R 1 . H
C13 .5803(6) .8381(6) .3095(5) .083(2) Uani d . 1 . C
H13 .6377(6) .8856(6) .2966(5) .100 Uiso calc R 1 . H
C14 .6125(6) .7710(7) .3646(5) .086(3) Uani d . 1 . C
H14 .6912(6) .7740(7) .3893(5) .104 Uiso calc R 1 . H
C15 .5280(6) .7003(6) .3825(4) .071(2) Uani d . 1 . C
H15 .5491(6) .6541(6) .4190(4) .086 Uiso calc R 1 . H
C16 .4115(5) .6976(5) .3464(3) .052(2) Uani d . 1 . C
H16 .3551(5) .6486(5) .3589(3) .063 Uiso calc R 1 . H
C21 .1940(4) .8552(4) .1715(3) .0377(13) Uani d . 1 . C
C22 .2327(4) .9756(5) .1950(3) .0477(15) Uani d . 1 . C
H22 .2715(4) 1.0081(5) .2481(3) .057 Uiso calc R 1 . H
C23 .2159(5) 1.0495(5) .1423(4) .061(2) Uani d . 1 . C
H23 .2422(5) 1.1301(5) .1602(4) .073 Uiso calc R 1 . H
C24 .1598(5) 1.0019(6) .0634(4) .071(2) Uani d . 1 . C
H24 .1485(5) 1.0504(6) .0275(4) .086 Uiso calc R 1 . H
C25 .1206(6) .8838(6) .0377(4) .073(2) Uani d . 1 . C
H25 .0825(6) .8522(6) -.0157(4) .088 Uiso calc R 1 . H
C26 .1373(5) .8105(5) .0905(3) .056(2) Uani d . 1 . C
H26 .1104(5) .7301(5) .0719(3) .067 Uiso calc R 1 . H
C31 .1819(5) .5960(4) .1793(3) .0426(14) Uani d . 1 . C
C32 .0700(5) .5441(5) .1469(4) .071(2) Uani d . 1 . C
H32 .0047(5) .5885(5) .1595(4) .085 Uiso calc R 1 . H
C33 .0503(7) .4292(6) .0967(4) .089(2) Uani d . 1 . C
H33 -.0270(7) .3976(6) .0758(4) .107 Uiso calc R 1 . H
C34 .1438(8) .3620(6) .0778(4) .083(2) Uani d . 1 . C
H34 .1310(8) .2840(6) .0443(4) .100 Uiso calc R 1 . H
C35 .2561(7) .4095(6) .1081(4) .075(2) Uani d . 1 . C
H35 .3206(7) .3641(6) .0950(4) .090 Uiso calc R 1 . H
C36 .2751(5) .5258(5) .1589(3) .056(2) Uani d . 1 . C
H36 .3526(5) .5569(5) .1796(3) .067 Uiso calc R 1 . H
Mn2 .15691(7) .68726(8) .64892(5) .0449(3) Uani d . 1 . Mn
Si2 .34065(13) .74923(13) .75216(9) .0382(4) Uani d . 1 . Si
O6 .1803(3) .9371(4) .6318(2) .0632(12) Uani d . 1 . O
O7 .0311(4) .7567(5) .7941(3) .109(2) Uani d . 1 . O
O8 .1628(4) .4397(4) .6706(3) .097(2) Uani d . 1 . O
O9 .3129(4) .6021(4) .5222(3) .090(2) Uani d . 1 . O
O10 -.0677(4) .6265(4) .5307(3) .0803(14) Uani d . 1 . O
C6 .1713(5) .8421(5) .6391(3) .048(2) Uani d . 1 . C
C7 .0789(5) .7318(6) .7378(4) .065(2) Uani d . 1 . C
C8 .1622(5) .5361(6) .6650(4) .064(2) Uani d . 1 . C
C9 .2543(5) .6355(5) .5708(4) .058(2) Uani d . 1 . C
C10 .0182(5) .6495(5) .5758(4) .056(2) Uani d . 1 . C
C41 .4746(4) .7444(5) .6988(3) .0410(13) Uani d . 1 . C
C42 .4861(5) .8225(5) .6502(3) .056(2) Uani d . 1 . C
H42 .4276(5) .8767(5) .6463(3) .067 Uiso calc R 1 . H
C43 .5792(6) .8237(6) .6080(4) .070(2) Uani d . 1 . C
H43 .5824(6) .8772(6) .5758(4) .083 Uiso calc R 1 . H
C44 .6675(7) .7463(7) .6130(5) .088(3) Uani d . 1 . C
H44 .7312(7) .7463(7) .5844(5) .106 Uiso calc R 1 . H
C45 .6606(6) .6682(7) .6612(5) .098(3) Uani d . 1 . C
H45 .7203(6) .6153(7) .6651(5) .117 Uiso calc R 1 . H
C46 .5663(5) .6672(5) .7040(4) .068(2) Uani d . 1 . C
H46 .5641(5) .6143(5) .7367(4) .082 Uiso calc R 1 . H
C51 .3484(5) .9083(4) .8196(3) .0441(14) Uani d . 1 . C
C52 .4607(5) .9544(5) .8606(3) .062(2) Uani d . 1 . C
H52 .5257(5) .9080(5) .8510(3) .074 Uiso calc R 1 . H
C53 .4786(7) 1.0668(6) .9149(4) .084(2) Uani d . 1 . C
H53 .5547(7) 1.0942(6) .9421(4) .101 Uiso calc R 1 . H
C54 .3865(9) 1.1372(6) .9290(4) .093(3) Uani d . 1 . C
H54 .3996(9) 1.2136(6) .9648(4) .111 Uiso calc R 1 . H
C55 .2731(8) 1.0963(7) .8904(4) .090(3) Uani d . 1 . C
H55 .2093(8) 1.1443(7) .9002(4) .108 Uiso calc R 1 . H
C56 .2554(6) .9815(6) .8361(3) .068(2) Uani d . 1 . C
H56 .1787(6) .9536(6) .8104(3) .082 Uiso calc R 1 . H
C61 .3550(4) .6504(5) .8244(3) .0426(14) Uani d . 1 . C
C62 .3312(5) .6930(5) .9046(3) .058(2) Uani d . 1 . C
H62 .3127(5) .7727(5) .9227(3) .069 Uiso calc R 1 . H
C63 .3344(5) .6205(6) .9573(4) .073(2) Uani d . 1 . C
H63 .3171(5) .6511(6) 1.0100(4) .087 Uiso calc R 1 . H
C64 .3631(6) .5031(6) .9321(4) .079(2) Uani d . 1 . C
H64 .3659(6) .4542(6) .9678(4) .095 Uiso calc R 1 . H
C65 .3874(5) .4583(6) .8543(4) .070(2) Uani d . 1 . C
H65 .4065(5) .3786(6) .8371(4) .084 Uiso calc R 1 . H
C66 .3840(5) .5304(5) .8014(4) .055(2) Uani d . 1 . C
H66 .4014(5) .4984(5) .7489(4) .066 Uiso calc R 1 . H

loop_
_atom_type_symbol
_atom_type_description
_atom_type_scat_dispersion_real
_atom_type_scat_dispersion_imag
_atom_type_scat_source
Mn Mn 0.3368 0.7283 'International Tables Vol C Tables 4.2.6.8 and 6.1.1.4'
Si Si 0.0817 0.0704 'International Tables Vol C Tables 4.2.6.8 and 6.1.1.4'
O O 0.0106 0.0060 'International Tables Vol C Tables 4.2.6.8 and 6.1.1.4'
C C 0.0033 0.0016 'International Tables Vol C Tables 4.2.6.8 and 6.1.1.4'
H H 0.0000 0.0000 'International Tables Vol C Tables 4.2.6.8 and 6.1.1.4'

loop_
_geom_angle_atom_site_label_1
_geom_angle_atom_site_label_2
_geom_angle_atom_site_label_3
_geom_angle
C5 Mn1 C1 94.2(2)
C5 Mn1 C4 91.4(3)
C1 Mn1 C4 87.0(3)
C5 Mn1 C3 95.1(2)
C1 Mn1 C3 170.7(2)
C4 Mn1 C3 92.5(2)
C5 Mn1 C2 94.0(2)
C1 Mn1 C2 87.6(3)
C4 Mn1 C2 172.6(3)
C3 Mn1 C2 92.0(2)
C5 Mn1 Si1 176.1(2)
C1 Mn1 Si1 89.2(2)
C4 Mn1 Si1 86.8(2)
C3 Mn1 Si1 81.5(2)
C2 Mn1 Si1 88.0(2)
C21 Si1 C11 110.0(2)
C21 Si1 C31 106.6(2)
C11 Si1 C31 105.3(2)
C21 Si1 Mn1 110.7(2)
C11 Si1 Mn1 110.2(2)
C31 Si1 Mn1 113.8(2)
O1 C1 Mn1 178.0(5)
O2 C2 Mn1 176.3(5)
O3 C3 Mn1 179.1(5)
O4 C4 Mn1 176.1(6)
O5 C5 Mn1 178.3(5)
C12 C11 C16 117.0(5)
C12 C11 Si1 122.9(4)
C16 C11 Si1 120.1(4)
C13 C12 C11 121.1(6)
C13 C12 H12 119.4
C11 C12 H12 119.4
C14 C13 C12 120.2(7)
C14 C13 H13 119.9
C12 C13 H13 119.9
C15 C14 C13 119.6(7)
C15 C14 H14 120.2
C13 C14 H14 120.2
C14 C15 C16 119.8(7)
C14 C15 H15 120.1
C16 C15 H15 120.1
C15 C16 C11 122.3(6)
C15 C16 H16 118.9
C11 C16 H16 118.9
C22 C21 C26 116.4(5)
C22 C21 Si1 122.2(4)
C26 C21 Si1 121.4(4)
C21 C22 C23 122.6(5)
C21 C22 H22 118.7
C23 C22 H22 118.7
C24 C23 C22 119.1(6)
C24 C23 H23 120.4
C22 C23 H23 120.4
C25 C24 C23 120.2(6)
C25 C24 H24 119.9
C23 C24 H24 119.9
C24 C25 C26 120.5(6)
C24 C25 H25 119.8
C26 C25 H25 119.8
C25 C26 C21 121.3(5)
C25 C26 H26 119.4
C21 C26 H26 119.4
C32 C31 C36 116.0(5)
C32 C31 Si1 124.5(4)
C36 C31 Si1 119.4(4)
C31 C32 C33 122.8(6)
C31 C32 H32 118.6
C33 C32 H32 118.6
C34 C33 C32 119.9(7)
C34 C33 H33 120.0
C32 C33 H33 120.0
C33 C34 C35 119.4(7)
C33 C34 H34 120.3
C35 C34 H34 120.3
C34 C35 C36 120.3(6)
C34 C35 H35 119.9
C36 C35 H35 119.9
C31 C36 C35 121.5(6)
C31 C36 H36 119.2
C35 C36 H36 119.2
C7 Mn2 C8 88.2(3)
C7 Mn2 C10 93.3(3)
C8 Mn2 C10 93.2(3)
C7 Mn2 C6 93.2(3)
C8 Mn2 C6 172.7(2)
C10 Mn2 C6 93.8(2)
C7 Mn2 C9 170.9(3)
C8 Mn2 C9 86.8(3)
C10 Mn2 C9 94.6(3)
C6 Mn2 C9 90.8(3)
C7 Mn2 Si2 84.4(2)
C8 Mn2 Si2 89.0(2)
C10 Mn2 Si2 176.8(2)
C6 Mn2 Si2 84.1(2)
C9 Mn2 Si2 87.8(2)
C61 Si2 C41 111.3(2)
C61 Si2 C51 105.4(2)
C41 Si2 C51 104.1(2)
C61 Si2 Mn2 110.4(2)
C41 Si2 Mn2 109.9(2)
C51 Si2 Mn2 115.6(2)
O6 C6 Mn2 178.9(5)
O7 C7 Mn2 178.0(6)
O8 C8 Mn2 176.3(6)
O9 C9 Mn2 178.8(6)
O10 C10 Mn2 179.7(5)
C42 C41 C46 115.9(5)
C42 C41 Si2 119.4(4)
C46 C41 Si2 124.7(5)
C43 C42 C41 123.3(6)
C43 C42 H42 118.3
C41 C42 H42 118.3
C44 C43 C42 120.0(7)
C44 C43 H43 120.0
C42 C43 H43 120.0
C43 C44 C45 118.7(7)
C43 C44 H44 120.6
C45 C44 H44 120.6
C44 C45 C46 121.2(7)
C44 C45 H45 119.4
C46 C45 H45 119.4
C45 C46 C41 120.8(6)
C45 C46 H46 119.6
C41 C46 H46 119.6
C56 C51 C52 116.3(5)
C56 C51 Si2 127.8(5)
C52 C51 Si2 115.8(4)
C53 C52 C51 122.0(6)
C53 C52 H52 119.0
C51 C52 H52 119.0
C54 C53 C52 120.5(7)
C54 C53 H53 119.8
C52 C53 H53 119.8
C53 C54 C55 120.2(7)
C53 C54 H54 119.9
C55 C54 H54 119.9
C54 C55 C56 119.0(7)
C54 C55 H55 120.5
C56 C55 H55 120.5
C51 C56 C55 122.0(6)
C51 C56 H56 119.0
C55 C56 H56 119.0
C66 C61 C62 116.1(5)
C66 C61 Si2 123.1(4)
C62 C61 Si2 120.7(4)
C63 C62 C61 121.9(5)
C63 C62 H62 119.0
C61 C62 H62 119.0
C64 C63 C62 120.0(6)
C64 C63 H63 120.0
C62 C63 H63 120.0
C65 C64 C63 119.8(6)
C65 C64 H64 120.1
C63 C64 H64 120.1
C64 C65 C66 120.4(6)
C64 C65 H65 119.8
C66 C65 H65 119.8
C65 C66 C61 121.8(6)
C65 C66 H66 119.1
C61 C66 H66 119.1

loop_
_geom_bond_atom_site_label_1
_geom_bond_atom_site_label_2
_geom_bond_site_symmetry_2
_geom_bond_distance
_geom_bond_publ_flag
Mn1 C5 . 1.827(6) y
Mn1 C1 . 1.839(6) y
Mn1 C4 . 1.846(6) y
Mn1 C3 . 1.850(6) y
Mn1 C2 . 1.852(6) y
Mn1 Si1 . 2.509(2) y
Si1 C21 . 1.882(5) y
Si1 C11 . 1.890(5) y
Si1 C31 . 1.898(5) y
O1 C1 . 1.141(6) ?
O2 C2 . 1.132(6) ?
O3 C3 . 1.130(5) ?
O4 C4 . 1.123(6) ?
O5 C5 . 1.142(5) ?
C11 C12 . 1.386(6) ?
C11 C16 . 1.389(6) ?
C12 C13 . 1.386(7) ?
C12 H12 . .93 ?
C13 C14 . 1.382(9) ?
C13 H13 . .93 ?
C14 C15 . 1.368(8) ?
C14 H14 . .93 ?
C15 C16 . 1.376(7) ?
C15 H15 . .93 ?
C16 H16 . .93 ?
C21 C22 . 1.387(6) ?
C21 C26 . 1.402(6) ?
C22 C23 . 1.390(7) ?
C22 H22 . .93 ?
C23 C24 . 1.374(7) ?
C23 H23 . .93 ?
C24 C25 . 1.365(7) ?
C24 H24 . .93 ?
C25 C26 . 1.386(7) ?
C25 H25 . .93 ?
C26 H26 . .93 ?
C31 C32 . 1.373(7) ?
C31 C36 . 1.377(6) ?
C32 C33 . 1.376(7) ?
C32 H32 . .93 ?
C33 C34 . 1.355(8) ?
C33 H33 . .93 ?
C34 C35 . 1.357(8) ?
C34 H34 . .93 ?
C35 C36 . 1.392(7) ?
C35 H35 . .93 ?
C36 H36 . .93 ?
Mn2 C7 . 1.834(7) y
Mn2 C8 . 1.835(6) y
Mn2 C10 . 1.837(6) y
Mn2 C6 . 1.844(6) y
Mn2 C9 . 1.846(6) y
Mn2 Si2 . 2.498(2) y
Si2 C61 . 1.879(5) y
Si2 C41 . 1.880(5) y
Si2 C51 . 1.892(5) y
O6 C6 . 1.139(6) ?
O7 C7 . 1.149(6) ?
O8 C8 . 1.142(6) ?
O9 C9 . 1.135(6) ?
O10 C10 . 1.136(6) ?
C41 C42 . 1.390(7) ?
C41 C46 . 1.394(7) ?
C42 C43 . 1.367(7) ?
C42 H42 . .93 ?
C43 C44 . 1.366(8) ?
C43 H43 . .93 ?
C44 C45 . 1.378(9) ?
C44 H44 . .93 ?
C45 C46 . 1.385(8) ?
C45 H45 . .93 ?
C46 H46 . .93 ?
C51 C56 . 1.382(7) ?
C51 C52 . 1.391(7) ?
C52 C53 . 1.379(7) ?
C52 H52 . .93 ?
C53 C54 . 1.350(8) ?
C53 H53 . .93 ?
C54 C55 . 1.377(9) ?
C54 H54 . .93 ?
C55 C56 . 1.400(8) ?
C55 H55 . .93 ?
C56 H56 . .93 ?
C61 C66 . 1.398(6) ?
C61 C62 . 1.401(6) ?
C62 C63 . 1.377(7) ?
C62 H62 . .93 ?
C63 C64 . 1.373(7) ?
C63 H63 . .93 ?
C64 C65 . 1.367(7) ?
C64 H64 . .93 ?
C65 C66 . 1.377(7) ?
C65 H65 . .93 ?
C66 H66 . .93 ?

loop_
_geom_torsion_atom_site_label_1
_geom_torsion_atom_site_label_2
_geom_torsion_atom_site_label_3
_geom_torsion_atom_site_label_4
_geom_torsion
_geom_torsion_publ_flag
C5 Mn1 Si1 C21 128.(3) ?
C1 Mn1 Si1 C21 -23.3(3) ?
C4 Mn1 Si1 C21 63.7(3) ?
C3 Mn1 Si1 C21 156.8(2) ?
C2 Mn1 Si1 C21 -110.9(2) ?
C5 Mn1 Si1 C11 -110.(3) ?
C1 Mn1 Si1 C11 98.6(3) ?
C4 Mn1 Si1 C11 -174.3(3) ?
C3 Mn1 Si1 C11 -81.3(2) ?
C2 Mn1 Si1 C11 11.1(3) ?
C5 Mn1 Si1 C31 8.(3) ?
C1 Mn1 Si1 C31 -143.3(3) ?
C4 Mn1 Si1 C31 -56.2(3) ?
C3 Mn1 Si1 C31 36.8(2) ?
C2 Mn1 Si1 C31 129.1(3) ?
C21 Si1 C11 C12 -0.9(5) ?
C31 Si1 C11 C12 113.6(4) ?
Mn1 Si1 C11 C12 -123.2(4) ?
C21 Si1 C11 C16 -178.4(4) ?
C31 Si1 C11 C16 -63.9(4) ?
Mn1 Si1 C11 C16 59.2(4) y
C16 C11 C12 C13 -1.9(8) ?
Si1 C11 C12 C13 -179.5(4) ?
C11 C12 C13 C14 0.7(10) ?
C12 C13 C14 C15 0.7(11) ?
C13 C14 C15 C16 -0.9(10) ?
C14 C15 C16 C11 -0.5(9) ?
C12 C11 C16 C15 1.8(8) ?
Si1 C11 C16 C15 179.5(4) ?
C11 Si1 C21 C22 -53.2(5) ?
C31 Si1 C21 C22 -166.9(4) ?
Mn1 Si1 C21 C22 68.9(4) y
C11 Si1 C21 C26 127.6(4) ?
C31 Si1 C21 C26 13.9(5) ?
Mn1 Si1 C21 C26 -110.3(4) ?
C26 C21 C22 C23 0.7(8) ?
Si1 C21 C22 C23 -178.5(4) ?
C21 C22 C23 C24 -0.7(9) ?
C22 C23 C24 C25 0.4(9) ?
C23 C24 C25 C26 -0.3(10) ?
C24 C25 C26 C21 0.3(9) ?
C22 C21 C26 C25 -0.5(8) ?
Si1 C21 C26 C25 178.7(4) ?
C21 Si1 C31 C32 -76.8(5) ?
C11 Si1 C31 C32 166.3(5) ?
Mn1 Si1 C31 C32 45.5(5) y
C21 Si1 C31 C36 99.9(4) ?
C11 Si1 C31 C36 -16.9(5) ?
Mn1 Si1 C31 C36 -137.8(4) ?
C36 C31 C32 C33 -0.3(9) ?
Si1 C31 C32 C33 176.5(5) ?
C31 C32 C33 C34 0.4(11) ?
C32 C33 C34 C35 -0.6(11) ?
C33 C34 C35 C36 0.6(11) ?
C32 C31 C36 C35 0.3(8) ?
Si1 C31 C36 C35 -176.7(4) ?
C34 C35 C36 C31 -0.5(10) ?
C7 Mn2 Si2 C61 63.9(3) ?
C8 Mn2 Si2 C61 -24.4(3) ?
C6 Mn2 Si2 C61 157.7(3) ?
C9 Mn2 Si2 C61 -111.2(3) ?
C7 Mn2 Si2 C41 -173.0(3) ?
C8 Mn2 Si2 C41 98.7(3) ?
C6 Mn2 Si2 C41 -79.2(3) ?
C9 Mn2 Si2 C41 11.8(3) ?
C7 Mn2 Si2 C51 -55.6(3) ?
C8 Mn2 Si2 C51 -143.9(3) ?
C6 Mn2 Si2 C51 38.2(2) ?
C9 Mn2 Si2 C51 129.2(3) ?
C61 Si2 C41 C42 -172.6(4) ?
C51 Si2 C41 C42 -59.5(5) ?
Mn2 Si2 C41 C42 64.9(4) y
C61 Si2 C41 C46 7.2(5) ?
C51 Si2 C41 C46 120.3(5) ?
Mn2 Si2 C41 C46 -115.3(4) ?
C46 C41 C42 C43 1.5(8) ?
Si2 C41 C42 C43 -178.7(4) ?
C41 C42 C43 C44 -0.7(9) ?
C42 C43 C44 C45 -0.1(10) ?
C43 C44 C45 C46 0.1(12) ?
C44 C45 C46 C41 0.8(11) ?
C42 C41 C46 C45 -1.5(8) ?
Si2 C41 C46 C45 178.7(5) ?
C61 Si2 C51 C56 -101.5(5) ?
C41 Si2 C51 C56 141.3(5) ?
Mn2 Si2 C51 C56 20.7(5) y
C61 Si2 C51 C52 74.8(4) ?
C41 Si2 C51 C52 -42.3(5) ?
Mn2 Si2 C51 C52 -162.9(4) ?
C56 C51 C52 C53 0.1(8) ?
Si2 C51 C52 C53 -176.6(5) ?
C51 C52 C53 C54 -1.2(10) ?
C52 C53 C54 C55 1.4(11) ?
C53 C54 C55 C56 -0.6(11) ?
C52 C51 C56 C55 0.7(8) ?
Si2 C51 C56 C55 177.1(5) ?
C54 C55 C56 C51 -0.6(10) ?
C41 Si2 C61 C66 -50.8(5) ?
C51 Si2 C61 C66 -163.0(4) ?
Mn2 Si2 C61 C66 71.5(5) y
C41 Si2 C61 C62 132.3(4) ?
C51 Si2 C61 C62 20.1(5) ?
Mn2 Si2 C61 C62 -105.5(4) ?
C66 C61 C62 C63 -0.9(8) ?
Si2 C61 C62 C63 176.2(5) ?
C61 C62 C63 C64 0.9(10) ?
C62 C63 C64 C65 -0.5(10) ?
C63 C64 C65 C66 0.3(10) ?
C64 C65 C66 C61 -0.4(9) ?
C62 C61 C66 C65 0.7(8) ?
Si2 C61 C66 C65 -176.3(4) ?
